data_7124603
loop_
_publ_author_name
'Fatila, Elisabeth M.'
'Maahs, Adam C.'
'Mills, Michelle B.'
'Rouzi\`eres, Mathieu'
'Soldatov, Dmitriy V.'
'Cl\'erac, Rodolphe'
'Preuss, Kathryn E.'

_publ_section_title
;
 Ferromagnetic ordering of -[Sm(iii)-radical]n- coordination polymers.
;
_journal_issue 31
_journal_name_full 'Chemical communications (Cambridge, England)'
_journal_page_first 5414
_journal_page_last 5417
_journal_paper_doi 10.1039/c6cc01548d
_journal_volume 52
_journal_year 2016
_chemical_formula_moiety 'C23 H7 F18 N3 O7 S2 Sm'
_chemical_formula_sum 'C23 H7 F18 N3 O7 S2 Sm'
_chemical_formula_weight 993.79
_chemical_name_common '[Sm(hfac)3(boaDTDA)]n'
_chemical_properties_physical 'Air-sensitive, Moisture-sensitive, Oxygen-sensitive'
_space_group_crystal_system orthorhombic
_space_group_IT_number 61
_space_group_name_Hall '-P 2ac 2ab'
_space_group_name_H-M_alt 'P b c a'
_atom_sites_solution_hydrogens geom
_audit_creation_method SHELXL-2013
_audit_update_record
;
2015-07-20 deposited with the CCDC.
2016-03-14 downloaded from the CCDC.
;
_cell_angle_alpha 90
_cell_angle_beta 90
_cell_angle_gamma 90
_cell_formula_units_Z 8
_cell_length_a 19.85308(16)
_cell_length_b 14.68673(10)
_cell_length_c 21.32145(13)
_cell_measurement_reflns_used 50860
_cell_measurement_temperature 150(2)
_cell_measurement_theta_max 37.7360
_cell_measurement_theta_min 2.4670
_cell_volume 6216.84(8)
_computing_cell_refinement
;
CrysAlisPro, Agilent Technologies,
Version 1.171.36.28 (release 01-02-2013 CrysAlis171 .NET)
(compiled Feb  1 2013,16:14:44)
;
_computing_data_collection
;
CrysAlisPro, Agilent Technologies,
Version 1.171.36.28 (release 01-02-2013 CrysAlis171 .NET)
(compiled Feb  1 2013,16:14:44)
;
_computing_data_reduction
;
CrysAlisPro, Agilent Technologies,
Version 1.171.36.28 (release 01-02-2013 CrysAlis171 .NET)
(compiled Feb  1 2013,16:14:44)
;
_computing_structure_refinement 'SHELXL-2013 (Sheldrick, 2013)'
_computing_structure_solution SHELXS
_diffrn_ambient_temperature 150(2)
_diffrn_detector_area_resol_mean 10.3693
_diffrn_measured_fraction_theta_full 1.000
_diffrn_measured_fraction_theta_max 1.000
_diffrn_measurement_device_type 'SuperNova, Dual, Cu at zero, Atlas'
_diffrn_measurement_method '\w scans'
_diffrn_radiation_type MoK\a
_diffrn_radiation_wavelength 0.71073
_diffrn_reflns_av_R_equivalents 0.0405
_diffrn_reflns_av_unetI/netI 0.0212
_diffrn_reflns_Laue_measured_fraction_full 1.000
_diffrn_reflns_Laue_measured_fraction_max 1.000
_diffrn_reflns_limit_h_max 34
_diffrn_reflns_limit_h_min -34
_diffrn_reflns_limit_k_max 24
_diffrn_reflns_limit_k_min -25
_diffrn_reflns_limit_l_max 36
_diffrn_reflns_limit_l_min -36
_diffrn_reflns_number 145067
_diffrn_reflns_point_group_measured_fraction_full 1.000
_diffrn_reflns_point_group_measured_fraction_max 1.000
_diffrn_reflns_theta_full 25.242
_diffrn_reflns_theta_max 37.784
_diffrn_reflns_theta_min 1.972
_diffrn_source 'SuperNova (Mo) X-ray Source'
_exptl_absorpt_coefficient_mu 2.181
_exptl_absorpt_correction_T_max 1.00000
_exptl_absorpt_correction_T_min 0.79249
_exptl_absorpt_correction_type multi-scan
_exptl_crystal_colour green
_exptl_crystal_density_diffrn 2.124
_exptl_crystal_description prism
_exptl_crystal_F_000 3824
_exptl_crystal_preparation 'Magnetic properties'
_exptl_crystal_recrystallization_method Sublimation
_exptl_crystal_size_max 0.250
_exptl_crystal_size_mid 0.100
_exptl_crystal_size_min 0.080
_refine_diff_density_max 2.279
_refine_diff_density_min -1.041
_refine_diff_density_rms 0.104
_refine_ls_extinction_method none
_refine_ls_goodness_of_fit_ref 1.084
_refine_ls_hydrogen_treatment constr
_refine_ls_matrix_type full
_refine_ls_number_parameters 543
_refine_ls_number_reflns 16678
_refine_ls_number_restraints 87
_refine_ls_restrained_S_all 1.086
_refine_ls_R_factor_all 0.0471
_refine_ls_R_factor_gt 0.0268
_refine_ls_shift/su_max 0.006
_refine_ls_shift/su_mean 0.000
_refine_ls_structure_factor_coef Fsqd
_refine_ls_weighting_details 'w=1/[\s^2^(Fo^2^)+(0.0182P)^2^+5.2215P] where P=(Fo^2^+2Fc^2^)/3'
_refine_ls_weighting_scheme calc
_refine_ls_wR_factor_gt 0.0557
_refine_ls_wR_factor_ref 0.0626
_reflns_Friedel_coverage 0.000
_reflns_number_gt 12641
_reflns_number_total 16678
_reflns_threshold_expression 'I > 2\s(I)'
_cod_data_source_file c6cc01548d2.cif
_cod_data_source_block shelx
_cod_database_code 7124603
_shelx_space_group_comment
;
The symmetry employed for this shelxl refinement is uniquely defined
by the following loop, which should always be used as a source of
symmetry information in preference to the above space-group names.
They are only intended as comments.
;
_shelx_estimated_absorpt_t_min 0.612
_shelx_estimated_absorpt_t_max 0.845
_shelxl_version_number 2013-4

loop_
_space_group_symop_operation_xyz
'x, y, z'
'-x+1/2, -y, z+1/2'
'-x, y+1/2, -z+1/2'
'x+1/2, -y+1/2, -z'
'-x, -y, -z'
'x-1/2, y, -z-1/2'
'x, -y-1/2, z-1/2'
'-x-1/2, y-1/2, z'

loop_
_atom_site_label
_atom_site_type_symbol
_atom_site_fract_x
_atom_site_fract_y
_atom_site_fract_z
_atom_site_U_iso_or_equiv
_atom_site_adp_type
_atom_site_occupancy
_atom_site_site_symmetry_order
_atom_site_calc_flag
_atom_site_refinement_flags_posn
_atom_site_refinement_flags_adp
_atom_site_refinement_flags_occupancy
_atom_site_disorder_assembly
_atom_site_disorder_group
Sm1 Sm 0.27885(2) 0.58266(2) 0.62922(2) 0.01673(2) Uani 1 1 d . . . . .
S3 S 0.29610(3) 0.90661(3) 0.50273(2) 0.02746(8) Uani 1 1 d . . . . .
S2 S 0.30202(2) 0.76534(3) 0.49461(2) 0.02683(8) Uani 1 1 d . . . . .
O25 O 0.32551(6) 0.58514(7) 0.73559(5) 0.02166(19) Uani 1 1 d . . . . .
N1 N 0.27956(7) 0.74651(8) 0.56740(5) 0.0207(2) Uani 1 1 d . . . . .
O35 O 0.35986(6) 0.46297(8) 0.63082(5) 0.0241(2) Uani 1 1 d . . . . .
O31 O 0.31897(6) 0.56118(8) 0.52413(5) 0.0218(2) Uani 1 1 d . . . . .
O21 O 0.38407(6) 0.65916(9) 0.62759(5) 0.0270(2) Uani 1 1 d . . . . .
F35 F 0.40243(7) 0.28046(8) 0.63364(7) 0.0471(3) Uani 1 1 d . . . . .
O41 O 0.18049(6) 0.60232(7) 0.56450(5) 0.02108(19) Uani 1 1 d . . . . .
O45 O 0.18273(6) 0.54093(7) 0.68820(5) 0.0216(2) Uani 1 1 d . . . . .
F33 F 0.36845(7) 0.61401(8) 0.41278(5) 0.0391(3) Uani 1 1 d . . . . .
C13 C 0.22112(7) 0.74863(10) 0.75256(6) 0.0184(2) Uani 1 1 d . . . . .
F41 F 0.08503(7) 0.55770(9) 0.46707(5) 0.0408(3) Uani 1 1 d . . . . .
O7 O 0.24318(7) 0.88022(7) 0.70328(5) 0.0244(2) Uani 1 1 d . . . . .
N4 N 0.27366(7) 0.90615(8) 0.57720(6) 0.0230(2) Uani 1 1 d . . . . .
C42 C 0.11876(8) 0.58742(10) 0.57117(6) 0.0202(2) Uani 1 1 d . . . . .
F43 F 0.09394(6) 0.69766(8) 0.49404(5) 0.0370(3) Uani 1 1 d . . . . .
C5 C 0.26872(8) 0.82227(9) 0.59997(6) 0.0195(2) Uani 1 1 d . . . . .
C34 C 0.39911(8) 0.42802(10) 0.59199(7) 0.0218(3) Uani 1 1 d . . . . .
N14 N 0.23901(7) 0.72859(8) 0.69018(5) 0.0188(2) Uani 1 1 d . . . . .
C8 C 0.22492(8) 0.84226(10) 0.76021(6) 0.0221(3) Uani 1 1 d . . . . .
F42 F 0.01013(6) 0.61859(10) 0.52694(6) 0.0448(3) Uani 1 1 d . . . . .
F36 F 0.48862(6) 0.31959(8) 0.57954(6) 0.0400(3) Uani 1 1 d . . . . .
F31 F 0.32387(8) 0.48327(10) 0.39859(5) 0.0461(3) Uani 1 1 d . . . . .
F34 F 0.47355(7) 0.37659(9) 0.67076(6) 0.0473(3) Uani 1 1 d . . . . .
F32 F 0.43140(7) 0.49665(10) 0.40729(5) 0.0455(3) Uani 1 1 d . . . . .
C32 C 0.36456(8) 0.51372(10) 0.49991(6) 0.0211(2) Uani 1 1 d . . . . .
C6 C 0.24993(8) 0.80781(10) 0.66546(6) 0.0192(2) Uani 1 1 d . . . . .
C44 C 0.12153(8) 0.52801(10) 0.67701(7) 0.0226(3) Uani 1 1 d . . . . .
C11 C 0.18870(9) 0.73723(12) 0.85866(7) 0.0271(3) Uani 1 1 d . . . . .
H11A H 0.1745 0.7021 0.8936 0.032 Uiso 1 1 calc R U . . .
C43 C 0.08619(8) 0.54786(12) 0.62223(7) 0.0254(3) Uani 1 1 d . . . . .
H43A H 0.0395 0.5343 0.6197 0.031 Uiso 1 1 calc R U . . .
C12 C 0.20204(8) 0.69367(11) 0.80250(7) 0.0227(3) Uani 1 1 d . . . . .
H12A H 0.1983 0.6295 0.7983 0.027 Uiso 1 1 calc R U . . .
F23 F 0.45827(8) 0.81619(10) 0.60731(8) 0.0600(4) Uani 1 1 d . . . . .
C24 C 0.37364(9) 0.62673(11) 0.76048(7) 0.0249(3) Uani 1 1 d . . . . .
C37 C 0.44216(9) 0.35063(12) 0.61921(8) 0.0280(3) Uani 1 1 d . . . . .
C23 C 0.42281(10) 0.67989(13) 0.73163(9) 0.0334(4) Uani 1 1 d . . . . .
H23A H 0.4556 0.7099 0.7567 0.040 Uiso 1 1 calc R U . . .
C46 C 0.07564(9) 0.61584(12) 0.51450(7) 0.0271(3) Uani 1 1 d . . . . .
C9 C 0.21375(10) 0.88730(12) 0.81594(8) 0.0305(4) Uani 1 1 d . . . . .
H9A H 0.2182 0.9514 0.8200 0.037 Uiso 1 1 calc R U . . .
F21 F 0.52720(7) 0.77479(11) 0.67891(8) 0.0615(4) Uani 1 1 d . . . . .
C36 C 0.37286(9) 0.52726(11) 0.42874(7) 0.0259(3) Uani 1 1 d . . . . .
C22 C 0.42469(9) 0.68979(11) 0.66700(8) 0.0265(3) Uani 1 1 d . . . . .
C10 C 0.19546(10) 0.83167(13) 0.86552(7) 0.0313(4) Uani 1 1 d . . . . .
H10A H 0.1872 0.8583 0.9054 0.038 Uiso 1 1 calc R U . . .
C33 C 0.40560(9) 0.44895(12) 0.52841(7) 0.0261(3) Uani 1 1 d . . . . .
H33A H 0.4387 0.4184 0.5041 0.031 Uiso 1 1 calc R U . . .
F22 F 0.51534(8) 0.69337(12) 0.59597(9) 0.0692(5) Uani 1 1 d . . . . .
C26 C 0.48267(11) 0.74384(15) 0.63732(11) 0.0404(4) Uani 1 1 d . . . . .
C47 C 0.08171(10) 0.48842(15) 0.73250(8) 0.0368(4) Uani 1 1 d D . . . .
C27 C 0.38055(11) 0.61392(19) 0.83194(9) 0.0436(5) Uani 1 1 d . . . . .
F45A F 0.0253(6) 0.4505(11) 0.7166(5) 0.074(3) Uani 0.52(2) 1 d D U P A -1
F44A F 0.0679(4) 0.5585(5) 0.7729(4) 0.0637(17) Uani 0.52(2) 1 d D U P A -1
F46A F 0.1174(4) 0.4327(7) 0.7669(3) 0.063(2) Uani 0.52(2) 1 d D U P A -1
F45B F 0.0178(4) 0.4745(8) 0.7205(6) 0.0445(17) Uani 0.48(2) 1 d D U P A -2
F44B F 0.0850(7) 0.5364(11) 0.7805(3) 0.087(3) Uani 0.48(2) 1 d D U P A -2
F46B F 0.1068(4) 0.4035(9) 0.7427(9) 0.085(4) Uani 0.48(2) 1 d D U P A -2
F25A F 0.3257(2) 0.6058(3) 0.86043(17) 0.0676(12) Uani 0.794(4) 1 d . U P B -1
F24A F 0.4197(2) 0.6722(2) 0.85936(11) 0.0863(15) Uani 0.794(4) 1 d . U P B -1
F26A F 0.40995(11) 0.53076(16) 0.84385(8) 0.0568(7) Uani 0.794(4) 1 d . U P B -1
F24B F 0.3160(5) 0.5969(4) 0.8618(4) 0.0146(11) Uani 0.206(4) 1 d . U P B -2
F26B F 0.3651(6) 0.7186(5) 0.8523(3) 0.060(3) Uani 0.206(4) 1 d . U P B -2
F25B F 0.4325(5) 0.6163(11) 0.8520(4) 0.079(4) Uani 0.206(4) 1 d . U P B -2

loop_
_atom_site_aniso_label
_atom_site_aniso_U_11
_atom_site_aniso_U_22
_atom_site_aniso_U_33
_atom_site_aniso_U_23
_atom_site_aniso_U_13
_atom_site_aniso_U_12
Sm1 0.02072(3) 0.01807(3) 0.01139(3) 0.00026(2) 0.00112(2) 0.00092(2)
S3 0.0449(2) 0.02156(16) 0.01589(14) 0.00350(12) 0.00647(14) 0.00046(15)
S2 0.0426(2) 0.02301(16) 0.01486(14) -0.00047(12) 0.00504(14) 0.00197(15)
O25 0.0236(5) 0.0256(5) 0.0157(4) -0.0005(4) -0.0014(3) 0.0007(4)
N1 0.0295(6) 0.0186(5) 0.0140(4) 0.0002(4) 0.0024(4) -0.0004(5)
O35 0.0309(6) 0.0240(5) 0.0175(4) 0.0006(4) 0.0005(4) 0.0048(4)
O31 0.0262(5) 0.0244(5) 0.0146(4) -0.0009(3) 0.0022(4) 0.0037(4)
O21 0.0256(6) 0.0315(6) 0.0239(5) 0.0038(4) 0.0023(4) -0.0034(4)
F35 0.0429(7) 0.0264(5) 0.0720(9) 0.0147(6) 0.0021(6) 0.0010(5)
O41 0.0233(5) 0.0230(5) 0.0169(4) 0.0032(3) 0.0015(4) -0.0001(4)
O45 0.0270(5) 0.0223(5) 0.0156(4) 0.0027(3) 0.0008(4) -0.0023(4)
F33 0.0626(8) 0.0306(5) 0.0242(5) 0.0043(4) 0.0136(5) 0.0041(5)
C13 0.0228(6) 0.0201(5) 0.0121(4) 0.0003(4) 0.0009(4) 0.0013(5)
F41 0.0515(8) 0.0480(7) 0.0230(5) -0.0067(5) -0.0097(5) 0.0061(6)
O7 0.0399(7) 0.0179(4) 0.0155(4) -0.0004(3) 0.0035(4) 0.0004(4)
N4 0.0366(7) 0.0186(5) 0.0138(5) 0.0014(4) 0.0027(4) -0.0005(5)
C42 0.0231(6) 0.0207(6) 0.0167(5) 0.0014(4) 0.0000(4) 0.0014(5)
F43 0.0431(7) 0.0369(6) 0.0311(5) 0.0151(4) -0.0030(5) 0.0060(5)
C5 0.0273(7) 0.0176(5) 0.0136(5) 0.0013(4) 0.0010(4) -0.0004(5)
C34 0.0232(6) 0.0209(6) 0.0214(6) -0.0017(5) -0.0028(5) 0.0009(5)
N14 0.0243(6) 0.0183(5) 0.0138(4) 0.0011(4) 0.0016(4) -0.0006(4)
C8 0.0313(8) 0.0205(6) 0.0146(5) 0.0008(4) 0.0021(5) 0.0027(5)
F42 0.0238(5) 0.0768(9) 0.0338(6) 0.0157(6) -0.0017(4) 0.0051(6)
F36 0.0353(6) 0.0412(6) 0.0436(6) -0.0034(5) -0.0011(5) 0.0164(5)
F31 0.0607(9) 0.0573(8) 0.0204(5) -0.0051(5) -0.0055(5) -0.0204(7)
F34 0.0556(8) 0.0508(7) 0.0355(6) -0.0072(5) -0.0234(6) 0.0155(6)
F32 0.0498(8) 0.0622(8) 0.0246(5) 0.0021(5) 0.0155(5) 0.0224(6)
C32 0.0252(7) 0.0234(6) 0.0149(5) -0.0031(4) 0.0020(5) -0.0009(5)
C6 0.0261(7) 0.0178(5) 0.0139(5) 0.0005(4) 0.0007(4) 0.0009(5)
C44 0.0279(7) 0.0221(6) 0.0178(6) 0.0035(5) 0.0039(5) -0.0032(5)
C11 0.0307(8) 0.0346(8) 0.0160(5) 0.0031(5) 0.0052(5) 0.0032(6)
C43 0.0226(7) 0.0332(8) 0.0205(6) 0.0067(5) 0.0018(5) -0.0028(6)
C12 0.0268(7) 0.0249(6) 0.0164(5) 0.0028(5) 0.0032(5) -0.0001(5)
F23 0.0608(10) 0.0449(7) 0.0741(10) 0.0264(7) 0.0017(8) -0.0163(7)
C24 0.0264(7) 0.0299(7) 0.0185(6) -0.0017(5) -0.0042(5) 0.0008(6)
C37 0.0283(8) 0.0262(7) 0.0294(7) -0.0020(6) -0.0049(6) 0.0033(6)
C23 0.0293(9) 0.0390(9) 0.0318(8) -0.0009(7) -0.0049(6) -0.0091(7)
C46 0.0275(8) 0.0347(8) 0.0192(6) 0.0037(6) -0.0013(5) 0.0029(6)
C9 0.0464(11) 0.0253(7) 0.0199(6) -0.0039(5) 0.0040(6) 0.0063(7)
F21 0.0374(8) 0.0699(10) 0.0773(11) 0.0066(8) -0.0035(7) -0.0266(7)
C36 0.0321(8) 0.0285(7) 0.0171(6) -0.0028(5) 0.0041(5) 0.0015(6)
C22 0.0224(7) 0.0239(7) 0.0331(8) 0.0032(6) 0.0027(6) -0.0009(5)
C10 0.0412(10) 0.0357(8) 0.0170(6) -0.0028(6) 0.0056(6) 0.0081(7)
C33 0.0294(8) 0.0293(7) 0.0197(6) -0.0028(5) 0.0018(5) 0.0068(6)
F22 0.0532(9) 0.0669(10) 0.0875(12) -0.0087(9) 0.0439(9) -0.0137(8)
C26 0.0306(9) 0.0374(10) 0.0532(12) 0.0051(9) 0.0072(8) -0.0090(8)
C47 0.0350(10) 0.0513(11) 0.0242(7) 0.0144(7) 0.0022(7) -0.0113(8)
C27 0.0355(10) 0.0736(15) 0.0219(7) -0.0011(9) -0.0091(7) -0.0101(10)
F45A 0.075(5) 0.116(7) 0.0300(19) 0.012(4) -0.001(3) -0.070(4)
F44A 0.080(3) 0.069(2) 0.042(3) 0.0017(18) 0.038(2) 0.017(3)
F46A 0.053(3) 0.088(4) 0.048(3) 0.049(3) 0.0189(19) 0.018(3)
F45B 0.028(2) 0.068(4) 0.038(3) 0.020(3) 0.0083(17) -0.010(3)
F44B 0.095(5) 0.149(7) 0.0160(15) -0.009(3) 0.013(3) -0.082(5)
F46B 0.059(3) 0.085(5) 0.112(8) 0.081(5) 0.019(4) 0.004(3)
F25A 0.0478(19) 0.134(3) 0.0207(11) 0.0039(13) -0.0001(11) -0.0024(16)
F24A 0.138(3) 0.087(2) 0.0338(10) 0.0063(12) -0.0374(15) -0.067(2)
F26A 0.0581(12) 0.0774(16) 0.0348(9) 0.0247(9) -0.0031(8) 0.0228(11)
F24B 0.013(2) 0.019(2) 0.011(2) -0.0007(15) 0.0035(15) 0.0005(16)
F26B 0.099(7) 0.053(4) 0.027(3) -0.019(3) 0.013(4) -0.018(4)
F25B 0.042(4) 0.151(9) 0.043(4) -0.001(6) -0.026(3) 0.023(6)

loop_
_atom_type_symbol
_atom_type_description
_atom_type_scat_dispersion_real
_atom_type_scat_dispersion_imag
_atom_type_scat_source
C C 0.0033 0.0016 'International Tables Vol C Tables 4.2.6.8 and 6.1.1.4'
H H 0.0000 0.0000 'International Tables Vol C Tables 4.2.6.8 and 6.1.1.4'
F F 0.0171 0.0103 'International Tables Vol C Tables 4.2.6.8 and 6.1.1.4'
N N 0.0061 0.0033 'International Tables Vol C Tables 4.2.6.8 and 6.1.1.4'
O O 0.0106 0.0060 'International Tables Vol C Tables 4.2.6.8 and 6.1.1.4'
S S 0.1246 0.1234 'International Tables Vol C Tables 4.2.6.8 and 6.1.1.4'
Sm Sm -0.1638 3.4418 'International Tables Vol C Tables 4.2.6.8 and 6.1.1.4'

loop_
_geom_angle_atom_site_label_1
_geom_angle_atom_site_label_2
_geom_angle_atom_site_label_3
_geom_angle
O45 Sm1 O21 147.21(4)
O45 Sm1 O35 110.22(4)
O21 Sm1 O35 75.83(4)
O45 Sm1 O31 136.90(4)
O21 Sm1 O31 75.89(4)
O35 Sm1 O31 72.08(4)
O45 Sm1 O41 71.44(4)
O21 Sm1 O41 130.45(4)
O35 Sm1 O41 130.09(4)
O31 Sm1 O41 75.51(4)
O45 Sm1 O25 79.44(4)
O21 Sm1 O25 70.94(4)
O35 Sm1 O25 75.08(4)
O31 Sm1 O25 137.82(4)
O41 Sm1 O25 146.63(4)
O45 Sm1 N14 72.88(4)
O21 Sm1 N14 83.45(4)
O35 Sm1 N14 142.90(4)
O31 Sm1 N14 131.99(4)
O41 Sm1 N14 86.65(4)
O25 Sm1 N14 69.14(4)
O45 Sm1 N1 119.12(4)
O21 Sm1 N1 64.72(4)
O35 Sm1 N1 130.57(4)
O31 Sm1 N1 70.42(4)
O41 Sm1 N1 67.90(4)
O25 Sm1 N1 115.44(4)
N14 Sm1 N1 61.57(4)
N4 S3 S2 95.22(5)
N1 S2 S3 94.24(5)
C24 O25 Sm1 133.49(10)
C5 N1 S2 113.44(10)
C5 N1 Sm1 118.84(9)
S2 N1 Sm1 127.19(6)
C34 O35 Sm1 135.69(10)
C32 O31 Sm1 134.22(10)
C22 O21 Sm1 136.86(11)
C42 O41 Sm1 134.99(9)
C44 O45 Sm1 136.08(9)
C8 C13 C12 120.06(13)
C8 C13 N14 107.74(12)
C12 C13 N14 132.20(13)
C6 O7 C8 103.53(11)
C5 N4 S3 112.08(10)
O41 C42 C43 127.98(14)
O41 C42 C46 114.06(13)
C43 C42 C46 117.95(14)
N4 C5 N1 125.01(12)
N4 C5 C6 120.22(12)
N1 C5 C6 114.78(12)
O35 C34 C33 127.70(15)
O35 C34 C37 113.65(14)
C33 C34 C37 118.59(14)
C6 N14 C13 103.82(12)
C6 N14 Sm1 118.73(9)
C13 N14 Sm1 135.53(9)
C9 C8 O7 127.22(14)
C9 C8 C13 124.66(14)
O7 C8 C13 108.10(12)
O31 C32 C33 128.52(13)
O31 C32 C36 114.29(14)
C33 C32 C36 117.13(13)
N14 C6 O7 116.78(12)
N14 C6 C5 124.21(13)
O7 C6 C5 119.01(12)
O45 C44 C43 128.05(14)
O45 C44 C47 114.18(14)
C43 C44 C47 117.74(15)
C12 C11 C10 122.00(15)
C42 C43 C44 120.58(15)
C11 C12 C13 116.56(14)
O25 C24 C23 128.38(15)
O25 C24 C27 115.30(16)
C23 C24 C27 116.27(16)
F34 C37 F36 107.49(15)
F34 C37 F35 108.09(16)
F36 C37 F35 106.95(14)
F34 C37 C34 111.33(14)
F36 C37 C34 113.49(14)
F35 C37 C34 109.27(14)
C22 C23 C24 121.11(16)
F42 C46 F43 107.81(15)
F42 C46 F41 107.89(15)
F43 C46 F41 106.93(14)
F42 C46 C42 113.34(13)
F43 C46 C42 110.55(14)
F41 C46 C42 110.08(14)
C8 C9 C10 114.66(16)
F33 C36 F32 107.21(14)
F33 C36 F31 107.15(15)
F32 C36 F31 107.97(14)
F33 C36 C32 111.80(13)
F32 C36 C32 112.92(14)
F31 C36 C32 109.55(14)
O21 C22 C23 127.87(16)
O21 C22 C26 113.16(16)
C23 C22 C26 118.97(17)
C9 C10 C11 121.98(15)
C32 C33 C34 121.36(14)
F22 C26 F23 107.8(2)
F22 C26 F21 108.0(2)
F23 C26 F21 106.80(18)
F22 C26 C22 110.67(17)
F23 C26 C22 109.75(17)
F21 C26 C22 113.56(18)
F45A C47 F46A 110.2(6)
F44B C47 F45B 107.5(8)
F44B C47 F46B 111.6(5)
F45B C47 F46B 104.0(6)
F45A C47 F44A 108.3(7)
F46A C47 F44A 103.1(4)
F44B C47 C44 113.0(4)
F45A C47 C44 113.9(5)
F46A C47 C44 112.9(3)
F45B C47 C44 114.0(5)
F46B C47 C44 106.3(5)
F44A C47 C44 107.7(3)
F25A C27 F24A 111.5(3)
F25A C27 F26A 101.2(3)
F24A C27 F26A 104.4(3)
F25B C27 F24B 130.7(7)
F25B C27 C24 117.1(6)
F25A C27 C24 114.4(2)
F24A C27 C24 114.7(2)
F26A C27 C24 109.16(19)
F24B C27 C24 112.1(4)
F25B C27 F26B 92.4(8)
F24B C27 F26B 83.1(4)
C24 C27 F26B 97.5(3)

loop_
_geom_bond_atom_site_label_1
_geom_bond_atom_site_label_2
_geom_bond_distance
Sm1 O45 2.3661(11)
Sm1 O21 2.3722(12)
Sm1 O35 2.3828(12)
Sm1 O31 2.3989(10)
Sm1 O41 2.4084(11)
Sm1 O25 2.4501(10)
Sm1 N14 2.6285(12)
Sm1 N1 2.7438(12)
S3 N4 1.6491(13)
S3 S2 2.0854(6)
S2 N1 1.6383(12)
O25 C24 1.2521(19)
N1 C5 1.3291(18)
O35 C34 1.2474(19)
O31 C32 1.2537(18)
O21 C22 1.248(2)
F35 C37 1.334(2)
O41 C42 1.2531(19)
O45 C44 1.253(2)
F33 C36 1.322(2)
C13 C8 1.387(2)
C13 C12 1.3889(19)
C13 N14 1.4076(17)
F41 C46 1.337(2)
O7 C6 1.3415(17)
O7 C8 1.3840(17)
N4 C5 1.3277(18)
C42 C43 1.393(2)
C42 C46 1.539(2)
F43 C46 1.329(2)
C5 C6 1.4607(19)
C34 C33 1.396(2)
C34 C37 1.536(2)
N14 C6 1.2956(18)
C8 C9 1.378(2)
F42 C46 1.328(2)
F36 C37 1.332(2)
F31 C36 1.333(2)
F34 C37 1.320(2)
F32 C36 1.327(2)
C32 C33 1.392(2)
C32 C36 1.539(2)
C44 C43 1.393(2)
C44 C47 1.537(2)
C11 C12 1.383(2)
C11 C10 1.401(3)
F23 C26 1.332(3)
C24 C23 1.393(3)
C24 C27 1.541(2)
C23 C22 1.386(3)
C9 C10 1.385(2)
F21 C26 1.332(3)
C22 C26 1.535(3)
F22 C26 1.322(3)
C47 F44B 1.244(8)
C47 F45A 1.295(11)
C47 F46A 1.307(6)
C47 F45B 1.310(10)
C47 F46B 1.361(10)
C47 F44A 1.370(6)
C27 F25B 1.116(9)
C27 F25A 1.252(4)
C27 F24A 1.296(3)
C27 F26A 1.377(3)
C27 F24B 1.454(9)
C27 F26B 1.627(8)
